data_2241356
loop_
_publ_author_name
'Oishi, Takeshi'
'Yamamoto, Shio'
'Yokoyama, Takashi'
'Kobayashi, Akihiro'
'Sato, Takaaki'
'Chida, Noritaka'

_publ_section_title
;
 Crystal structure of
 (+-)-(5<i>SR</i>,6<i>SR</i>)-6-ethenyl-1-[(<i>RS</i>)-1-phenylethoxy]-1-azaspiro[4.5]decan-2-one
;
_journal_coeditor_code IS5431
_journal_issue 12
_journal_name_full 'Acta Crystallographica Section E'
_journal_page_first 1528
_journal_page_last 1530
_journal_paper_doi 10.1107/S2056989015021209
_journal_volume 71
_journal_year 2015
_chemical_formula_iupac 'C19 H25 N O2'
_chemical_formula_moiety 'C19 H25 N O2'
_chemical_formula_sum 'C19 H25 N O2'
_chemical_formula_weight 299.41
_chemical_melting_point 357.8
_chemical_name_systematic
(+-)-(5<i>SR</i>,6<i>SR</i>)-6-Ethenyl-1-[(<i>RS</i>)-1-phenylethoxy]-1-azaspiro[4.5]decan-2-one
_space_group_crystal_system triclinic
_space_group_IT_number 2
_space_group_name_Hall '-P 1'
_space_group_name_H-M_alt 'P -1'
_symmetry_space_group_name_Hall '-P 1'
_symmetry_space_group_name_H-M 'P -1'
_atom_sites_solution_hydrogens geom
_atom_sites_solution_primary direct
_atom_sites_solution_secondary difmap
_cell_angle_alpha 93.306(2)
_cell_angle_beta 108.710(2)
_cell_angle_gamma 114.929(2)
_cell_formula_units_Z 2
_cell_length_a 8.9032(5)
_cell_length_b 9.6307(5)
_cell_length_c 11.3401(6)
_cell_measurement_reflns_used 5086
_cell_measurement_temperature 90.0
_cell_measurement_theta_max 25.0619
_cell_measurement_theta_min 2.6639
_cell_volume 813.83(8)
_computing_cell_refinement
;
<i>SAINT</i> (Bruker, 2014)
;
_computing_data_collection
;
<i>APEX2</i> (Bruker, 2014)
;
_computing_data_reduction
;
<i>SAINT</i> (Bruker, 2014)
;
_computing_molecular_graphics
;
<i>Mercury</i> (Macrae <i>et al.</i>, 2006)
;
_computing_publication_material
;
<i>publCIF</i> (Westrip, 2010) and <i>PLATON</i> (Spek, 2009)
;
_computing_structure_refinement
;
<i>SHELXL2014</i> (Sheldrick, 2015)
;
_computing_structure_solution
;
<i>SHELXS2013</i> (Sheldrick, 2008)
;
_diffrn_ambient_temperature 90.0
_diffrn_detector_area_resol_mean 10.4167
_diffrn_measured_fraction_theta_full 0.993
_diffrn_measured_fraction_theta_max 0.993
_diffrn_measurement_device_type 'Bruker D8 Venture'
_diffrn_measurement_method '\f and \w scans'
_diffrn_radiation_monochromator 'multilayered confocal mirror'
_diffrn_radiation_type MoK\a
_diffrn_radiation_wavelength 0.71073
_diffrn_reflns_av_R_equivalents 0.0279
_diffrn_reflns_limit_h_max 10
_diffrn_reflns_limit_h_min -10
_diffrn_reflns_limit_k_max 11
_diffrn_reflns_limit_k_min -11
_diffrn_reflns_limit_l_max 13
_diffrn_reflns_limit_l_min -13
_diffrn_reflns_number 14217
_diffrn_reflns_theta_full 25.02
_diffrn_reflns_theta_max 25.02
_diffrn_reflns_theta_min 2.39
_diffrn_standards_number 0
_exptl_absorpt_coefficient_mu 0.078
_exptl_absorpt_correction_T_max 0.98
_exptl_absorpt_correction_T_min 0.98
_exptl_absorpt_correction_type multi-scan
_exptl_absorpt_process_details
;
(<i>SADABS</i>; Bruker, 2014)
;
_exptl_crystal_colour colorless
_exptl_crystal_density_diffrn 1.222
_exptl_crystal_density_method 'not measured'
_exptl_crystal_description plate
_exptl_crystal_F_000 324
_exptl_crystal_size_max 0.290
_exptl_crystal_size_mid 0.240
_exptl_crystal_size_min 0.200
_refine_diff_density_max 0.230
_refine_diff_density_min -0.207
_refine_ls_extinction_method none
_refine_ls_goodness_of_fit_ref 1.063
_refine_ls_hydrogen_treatment constr
_refine_ls_matrix_type full
_refine_ls_number_parameters 200
_refine_ls_number_reflns 2861
_refine_ls_number_restraints 0
_refine_ls_restrained_S_all 1.063
_refine_ls_R_factor_all 0.0484
_refine_ls_R_factor_gt 0.0340
_refine_ls_shift/su_max 0.003
_refine_ls_shift/su_mean 0.000
_refine_ls_structure_factor_coef Fsqd
_refine_ls_weighting_details 'w=1/[\s^2^(Fo^2^)+(0.0345P)^2^+0.2546P] where P=(Fo^2^+2Fc^2^)/3'
_refine_ls_weighting_scheme calc
_refine_ls_wR_factor_gt 0.0756
_refine_ls_wR_factor_ref 0.0828
_reflns_number_gt 2304
_reflns_number_total 2861
_reflns_threshold_expression 'I > 2\s(I)'
_cod_data_source_file is5431sup1.cif
_cod_data_source_block I
_cod_database_code 2241356

loop_
_space_group_symop_operation_xyz
'x, y, z'
'-x, -y, -z'

loop_
_atom_site_type_symbol
_atom_site_label
_atom_site_fract_x
_atom_site_fract_y
_atom_site_fract_z
_atom_site_U_iso_or_equiv
_atom_site_adp_type
_atom_site_calc_flag
_atom_site_occupancy
N N1 0.38594(14) 0.18774(12) 0.71854(10) 0.0150(3) Uani d 1
C C2 0.27948(18) 0.23274(15) 0.63314(13) 0.0181(3) Uani d 1
C C3 0.35545(19) 0.27324(18) 0.53172(13) 0.0239(3) Uani d 1
H H3A 0.3831 0.3823 0.5236 0.029 Uiso calc 1
H H3B 0.2694 0.2009 0.448 0.029 Uiso calc 1
C C4 0.52667(18) 0.25541(17) 0.57599(12) 0.0204(3) Uani d 1
H H4A 0.6283 0.3505 0.5734 0.024 Uiso calc 1
H H4B 0.5107 0.1636 0.5197 0.024 Uiso calc 1
C C5 0.56353(17) 0.23207(15) 0.71449(12) 0.0161(3) Uani d 1
C C6 0.61336(18) 0.09955(16) 0.73662(13) 0.0187(3) Uani d 1
H H6A 0.6112 0.0754 0.8199 0.022 Uiso calc 1
H H6B 0.5232 0.0039 0.6691 0.022 Uiso calc 1
C C7 0.79862(18) 0.14278(17) 0.73554(14) 0.0224(3) Uani d 1
H H7A 0.7978 0.157 0.6496 0.027 Uiso calc 1
H H7B 0.8281 0.056 0.7539 0.027 Uiso calc 1
C C8 0.94114(18) 0.29350(17) 0.83460(14) 0.0239(3) Uani d 1
H H8A 0.9525 0.2752 0.9213 0.029 Uiso calc 1
H H8B 1.0582 0.3232 0.8274 0.029 Uiso calc 1
C C9 0.89331(18) 0.42710(16) 0.81564(13) 0.0207(3) Uani d 1
H H9A 0.8956 0.4533 0.7329 0.025 Uiso calc 1
H H9B 0.9842 0.5214 0.8842 0.025 Uiso calc 1
C C10 0.70790(17) 0.38388(15) 0.81750(13) 0.0169(3) Uani d 1
H H10 0.7115 0.358 0.9022 0.02 Uiso calc 1
C C11 0.65709(18) 0.51421(16) 0.80790(12) 0.0197(3) Uani d 1
H H11 0.5532 0.4978 0.824 0.024 Uiso calc 1
C C12 0.7417(2) 0.64903(16) 0.77944(13) 0.0250(3) Uani d 1
H H12A 0.8464 0.6713 0.7625 0.03 Uiso calc 1
H H12B 0.6981 0.7239 0.7759 0.03 Uiso calc 1
O O13 0.14599(13) 0.23609(11) 0.63826(9) 0.0236(2) Uani d 1
O O14 0.36946(11) 0.17339(10) 0.83675(8) 0.0157(2) Uani d 1
C C15 0.20748(17) 0.02915(15) 0.82165(12) 0.0162(3) Uani d 1
H H15 0.1019 0.0301 0.7556 0.019 Uiso calc 1
C C16 0.19176(19) 0.04574(16) 0.94965(13) 0.0205(3) Uani d 1
H H16A 0.3004 0.0563 1.0167 0.031 Uiso calc 1
H H16B 0.0876 -0.0475 0.949 0.031 Uiso calc 1
H H16C 0.1771 0.1393 0.9664 0.031 Uiso calc 1
C C17 0.22033(17) -0.11480(15) 0.77798(12) 0.0161(3) Uani d 1
C C18 0.14415(17) -0.18306(16) 0.64821(13) 0.0193(3) Uani d 1
H H18 0.0813 -0.1409 0.5897 0.023 Uiso calc 1
C C19 0.15846(19) -0.31154(16) 0.60300(14) 0.0236(3) Uani d 1
H H19 0.1063 -0.3567 0.514 0.028 Uiso calc 1
C C20 0.24866(19) -0.37425(16) 0.68731(14) 0.0257(3) Uani d 1
H H20 0.2588 -0.4624 0.6564 0.031 Uiso calc 1
C C21 0.32436(19) -0.30816(16) 0.81723(14) 0.0228(3) Uani d 1
H H21 0.3859 -0.3515 0.8755 0.027 Uiso calc 1
C C22 0.31044(17) -0.17913(15) 0.86219(13) 0.0178(3) Uani d 1
H H22 0.3628 -0.1342 0.9513 0.021 Uiso calc 1

loop_
_atom_site_aniso_label
_atom_site_aniso_U_11
_atom_site_aniso_U_22
_atom_site_aniso_U_33
_atom_site_aniso_U_12
_atom_site_aniso_U_13
_atom_site_aniso_U_23
N1 0.0159(6) 0.0195(6) 0.0124(6) 0.0089(5) 0.0073(4) 0.0061(5)
C2 0.0188(7) 0.0155(7) 0.0185(7) 0.0079(6) 0.0056(6) 0.0034(6)
C3 0.0249(8) 0.0299(8) 0.0180(7) 0.0131(7) 0.0086(6) 0.0095(6)
C4 0.0212(7) 0.0236(8) 0.0171(7) 0.0096(6) 0.0093(6) 0.0045(6)
C5 0.0139(7) 0.0186(7) 0.0176(7) 0.0070(6) 0.0087(6) 0.0044(6)
C6 0.0176(7) 0.0172(7) 0.0221(7) 0.0081(6) 0.0089(6) 0.0033(6)
C7 0.0213(8) 0.0246(8) 0.0281(8) 0.0137(7) 0.0133(6) 0.0073(6)
C8 0.0169(7) 0.0295(8) 0.0286(8) 0.0117(7) 0.0111(6) 0.0086(7)
C9 0.0169(7) 0.0222(8) 0.0204(7) 0.0065(6) 0.0075(6) 0.0043(6)
C10 0.0176(7) 0.0178(7) 0.0160(7) 0.0077(6) 0.0078(6) 0.0050(6)
C11 0.0187(7) 0.0203(8) 0.0187(7) 0.0082(6) 0.0071(6) 0.0019(6)
C12 0.0284(8) 0.0212(8) 0.0251(8) 0.0113(7) 0.0103(6) 0.0050(6)
O13 0.0204(5) 0.0311(6) 0.0255(5) 0.0165(5) 0.0092(4) 0.0106(5)
O14 0.0160(5) 0.0175(5) 0.0138(5) 0.0060(4) 0.0080(4) 0.0046(4)
C15 0.0112(7) 0.0171(7) 0.0199(7) 0.0053(6) 0.0070(5) 0.0055(6)
C16 0.0215(7) 0.0217(7) 0.0244(8) 0.0116(6) 0.0136(6) 0.0074(6)
C17 0.0107(6) 0.0164(7) 0.0199(7) 0.0034(6) 0.0082(6) 0.0058(6)
C18 0.0133(7) 0.0198(7) 0.0199(7) 0.0034(6) 0.0062(6) 0.0050(6)
C19 0.0217(8) 0.0185(7) 0.0229(8) 0.0018(6) 0.0105(6) -0.0006(6)
C20 0.0262(8) 0.0161(7) 0.0362(9) 0.0073(7) 0.0177(7) 0.0024(7)
C21 0.0203(7) 0.0195(8) 0.0322(9) 0.0100(6) 0.0125(6) 0.0098(6)
C22 0.0145(7) 0.0180(7) 0.0192(7) 0.0051(6) 0.0076(6) 0.0050(6)

loop_
_atom_type_symbol
_atom_type_description
_atom_type_scat_dispersion_real
_atom_type_scat_dispersion_imag
_atom_type_scat_source
C C 0.0033 0.0016 'International Tables Vol C Tables 4.2.6.8 and 6.1.1.4'
H H 0.0000 0.0000 'International Tables Vol C Tables 4.2.6.8 and 6.1.1.4'
N N 0.0061 0.0033 'International Tables Vol C Tables 4.2.6.8 and 6.1.1.4'
O O 0.0106 0.0060 'International Tables Vol C Tables 4.2.6.8 and 6.1.1.4'

loop_
_geom_angle_atom_site_label_1
_geom_angle_atom_site_label_2
_geom_angle_atom_site_label_3
_geom_angle
C2 N1 O14 119.24(10)
C2 N1 C5 116.41(10)
O14 N1 C5 117.39(9)
O13 C2 N1 125.63(12)
O13 C2 C3 127.65(12)
N1 C2 C3 106.72(11)
C2 C3 C4 105.52(11)
C2 C3 H3A 110.6
C4 C3 H3A 110.6
C2 C3 H3B 110.6
C4 C3 H3B 110.6
H3A C3 H3B 108.8
C3 C4 C5 107.09(10)
C3 C4 H4A 110.3
C5 C4 H4A 110.3
C3 C4 H4B 110.3
C5 C4 H4B 110.3
H4A C4 H4B 108.6
N1 C5 C6 110.47(10)
N1 C5 C4 99.85(10)
C6 C5 C4 112.75(11)
N1 C5 C10 110.47(10)
C6 C5 C10 109.45(10)
C4 C5 C10 113.53(11)
C7 C6 C5 111.89(11)
C7 C6 H6A 109.2
C5 C6 H6A 109.2
C7 C6 H6B 109.2
C5 C6 H6B 109.2
H6A C6 H6B 107.9
C8 C7 C6 111.07(11)
C8 C7 H7A 109.4
C6 C7 H7A 109.4
C8 C7 H7B 109.4
C6 C7 H7B 109.4
H7A C7 H7B 108.0
C9 C8 C7 111.06(11)
C9 C8 H8A 109.4
C7 C8 H8A 109.4
C9 C8 H8B 109.4
C7 C8 H8B 109.4
H8A C8 H8B 108.0
C8 C9 C10 111.81(11)
C8 C9 H9A 109.3
C10 C9 H9A 109.3
C8 C9 H9B 109.3
C10 C9 H9B 109.3
H9A C9 H9B 107.9
C11 C10 C9 114.62(11)
C11 C10 C5 111.76(11)
C9 C10 C5 110.36(10)
C11 C10 H10 106.5
C9 C10 H10 106.5
C5 C10 H10 106.5
C12 C11 C10 126.73(13)
C12 C11 H11 116.6
C10 C11 H11 116.6
C11 C12 H12A 120.0
C11 C12 H12B 120.0
H12A C12 H12B 120.0
N1 O14 C15 110.49(9)
O14 C15 C17 110.98(10)
O14 C15 C16 103.77(10)
C17 C15 C16 116.12(11)
O14 C15 H15 108.6
C17 C15 H15 108.6
C16 C15 H15 108.6
C15 C16 H16A 109.5
C15 C16 H16B 109.5
H16A C16 H16B 109.5
C15 C16 H16C 109.5
H16A C16 H16C 109.5
H16B C16 H16C 109.5
C18 C17 C22 118.66(12)
C18 C17 C15 118.77(12)
C22 C17 C15 122.54(12)
C19 C18 C17 120.93(13)
C19 C18 H18 119.5
C17 C18 H18 119.5
C20 C19 C18 119.98(13)
C20 C19 H19 120.0
C18 C19 H19 120.0
C19 C20 C21 119.80(13)
C19 C20 H20 120.1
C21 C20 H20 120.1
C22 C21 C20 120.10(13)
C22 C21 H21 119.9
C20 C21 H21 119.9
C21 C22 C17 120.53(13)
C21 C22 H22 119.7
C17 C22 H22 119.7

loop_
_geom_bond_atom_site_label_1
_geom_bond_atom_site_label_2
_geom_bond_distance
N1 C2 1.3528(17)
N1 O14 1.4028(13)
N1 C5 1.4712(16)
C2 O13 1.2220(16)
C2 C3 1.5035(19)
C3 C4 1.5313(19)
C3 H3A 0.99
C3 H3B 0.99
C4 C5 1.5483(18)
C4 H4A 0.99
C4 H4B 0.99
C5 C6 1.5269(18)
C5 C10 1.5524(18)
C6 C7 1.5260(18)
C6 H6A 0.99
C6 H6B 0.99
C7 C8 1.524(2)
C7 H7A 0.99
C7 H7B 0.99
C8 C9 1.5225(19)
C8 H8A 0.99
C8 H8B 0.99
C9 C10 1.5305(18)
C9 H9A 0.99
C9 H9B 0.99
C10 C11 1.5015(18)
C10 H10 1.0
C11 C12 1.3182(19)
C11 H11 0.95
C12 H12A 0.95
C12 H12B 0.95
O14 C15 1.4711(15)
C15 C17 1.5070(18)
C15 C16 1.5082(18)
C15 H15 1.0
C16 H16A 0.98
C16 H16B 0.98
C16 H16C 0.98
C17 C18 1.3893(19)
C17 C22 1.3911(18)
C18 C19 1.383(2)
C18 H18 0.95
C19 C20 1.381(2)
C19 H19 0.95
C20 C21 1.387(2)
C20 H20 0.95
C21 C22 1.3845(19)
C21 H21 0.95
C22 H22 0.95

loop_
_geom_hbond_atom_site_label_D
_geom_hbond_atom_site_label_H
_geom_hbond_atom_site_label_A
_geom_hbond_site_symmetry_A
_geom_hbond_distance_DH
_geom_hbond_distance_HA
_geom_hbond_distance_DA
_geom_hbond_angle_DHA
_geom_hbond_publ_flag
C15 H15 O13 . 1.00 2.42 3.0437(16) 120 yes
C18 H18 O13 2_556 0.95 2.53 3.2864(17) 136 yes
C20 H20 O13 1_545 0.95 2.61 3.4307(17) 145 yes

loop_
_geom_torsion_atom_site_label_1
_geom_torsion_atom_site_label_2
_geom_torsion_atom_site_label_3
_geom_torsion_atom_site_label_4
_geom_torsion
O14 N1 C2 O13 -14.0(2)
C5 N1 C2 O13 -164.04(13)
O14 N1 C2 C3 167.24(10)
C5 N1 C2 C3 17.17(15)
O13 C2 C3 C4 177.61(13)
N1 C2 C3 C4 -3.62(15)
C2 C3 C4 C5 -9.48(15)
C2 N1 C5 C6 -141.15(11)
O14 N1 C5 C6 68.22(13)
C2 N1 C5 C4 -22.22(14)
O14 N1 C5 C4 -172.85(10)
C2 N1 C5 C10 97.60(13)
O14 N1 C5 C10 -53.03(13)
C3 C4 C5 N1 17.59(13)
C3 C4 C5 C6 134.83(12)
C3 C4 C5 C10 -99.97(13)
N1 C5 C6 C7 -178.92(11)
C4 C5 C6 C7 70.32(14)
C10 C5 C6 C7 -57.07(14)
C5 C6 C7 C8 56.61(15)
C6 C7 C8 C9 -54.81(15)
C7 C8 C9 C10 55.59(15)
C8 C9 C10 C11 176.19(11)
C8 C9 C10 C5 -56.57(14)
N1 C5 C10 C11 -52.82(13)
C6 C5 C10 C11 -174.67(10)
C4 C5 C10 C11 58.38(14)
N1 C5 C10 C9 178.38(10)
C6 C5 C10 C9 56.53(13)
C4 C5 C10 C9 -70.42(13)
C9 C10 C11 C12 10.9(2)
C5 C10 C11 C12 -115.63(15)
C2 N1 O14 C15 75.55(13)
C5 N1 O14 C15 -134.67(10)
N1 O14 C15 C17 64.29(12)
N1 O14 C15 C16 -170.29(9)
O14 C15 C17 C18 -95.21(13)
C16 C15 C17 C18 146.62(12)
O14 C15 C17 C22 82.70(14)
C16 C15 C17 C22 -35.46(17)
C22 C17 C18 C19 -0.54(19)
C15 C17 C18 C19 177.46(12)
C17 C18 C19 C20 0.3(2)
C18 C19 C20 C21 0.1(2)
C19 C20 C21 C22 -0.4(2)
C20 C21 C22 C17 0.2(2)
C18 C17 C22 C21 0.28(19)
C15 C17 C22 C21 -177.64(12)

_cod_database_fobs_code 2241356
